data_7156850
loop_
_publ_author_name
'Anitha, Mandala'
'Kumara Swamy, K. C.'

_publ_section_title
;
 Highly functionalised (\g-azido/\g-fluoro-\b-iodo/)vinyl derivatives from
 phosphorus based allenes or allenoates: IO halogen bonding interactions.
;
_journal_issue 23
_journal_name_full 'Organic &amp; biomolecular chemistry'
_journal_page_first 5736
_journal_page_last 5748
_journal_paper_doi 10.1039/c9ob00715f
_journal_volume 17
_journal_year 2019
_chemical_formula_sum 'C22 H19 F I O P'
_chemical_formula_weight 476.24
_space_group_IT_number 4
_space_group_name_Hall 'P 2yb'
_space_group_name_H-M_alt 'P 1 21 1'
_symmetry_cell_setting monoclinic
_symmetry_space_group_name_Hall 'P 2yb'
_symmetry_space_group_name_H-M 'P 1 21 1'
_atom_sites_solution_hydrogens geom
_atom_sites_solution_primary direct
_atom_sites_solution_secondary difmap
_audit_creation_method SHELXL-97
_audit_update_record
;
2019-03-27 deposited with the CCDC.    2019-05-09 downloaded from the CCDC.
;
_cell_angle_alpha 90.00
_cell_angle_beta 107.996(4)
_cell_angle_gamma 90.00
_cell_formula_units_Z 2
_cell_length_a 9.6921(13)
_cell_length_b 9.8549(12)
_cell_length_c 11.1815(15)
_cell_measurement_reflns_used 9856
_cell_measurement_temperature 293(2)
_cell_measurement_theta_max 28.22
_cell_measurement_theta_min 2.44
_cell_volume 1015.7(2)
_computing_cell_refinement 'Bruker SAINT'
_computing_data_collection 'Bruker APEX2'
_computing_data_reduction 'Bruker SAINT'
_computing_molecular_graphics 'Bruker SHELXTL'
_computing_publication_material 'Bruker SHELXTL'
_computing_structure_refinement 'SHELXL-2014 (Sheldrick 2014)'
_computing_structure_solution 'SHELXS-97 (Sheldrick, 2008)'
_diffrn_ambient_temperature 293(2)
_diffrn_measured_fraction_theta_full 0.994
_diffrn_measured_fraction_theta_max 0.994
_diffrn_measurement_device_type 'Bruker APEX-II CCD'
_diffrn_measurement_method '\f and \w scans'
_diffrn_radiation_monochromator graphite
_diffrn_radiation_source 'fine-focus sealed tube'
_diffrn_radiation_type MoK\a
_diffrn_radiation_wavelength 0.71073
_diffrn_reflns_av_R_equivalents 0.0235
_diffrn_reflns_av_sigmaI/netI 0.0203
_diffrn_reflns_limit_h_max 11
_diffrn_reflns_limit_h_min -11
_diffrn_reflns_limit_k_max 11
_diffrn_reflns_limit_k_min -11
_diffrn_reflns_limit_l_max 13
_diffrn_reflns_limit_l_min -13
_diffrn_reflns_number 17646
_diffrn_reflns_theta_full 24.99
_diffrn_reflns_theta_max 24.99
_diffrn_reflns_theta_min 2.44
_exptl_absorpt_coefficient_mu 1.671
_exptl_absorpt_correction_T_max 0.8507
_exptl_absorpt_correction_T_min 0.7310
_exptl_crystal_colour COLOURLESS
_exptl_crystal_density_diffrn 1.557
_exptl_crystal_density_method 'not measured'
_exptl_crystal_description BLOCKS
_exptl_crystal_F_000 472
_exptl_crystal_recrystallization_method 'Re-crystallisation from solvent'
_exptl_crystal_size_max 0.20
_exptl_crystal_size_mid 0.10
_exptl_crystal_size_min 0.10
_refine_diff_density_max 0.824
_refine_diff_density_min -0.993
_refine_diff_density_rms 0.169
_refine_ls_abs_structure_details 'Flack H D (1983), Acta Cryst. A39, 876-881'
_refine_ls_abs_structure_Flack 0.01(2)
_refine_ls_extinction_method none
_refine_ls_goodness_of_fit_ref 1.142
_refine_ls_hydrogen_treatment mixed
_refine_ls_matrix_type full
_refine_ls_number_parameters 235
_refine_ls_number_reflns 3554
_refine_ls_number_restraints 1
_refine_ls_restrained_S_all 1.141
_refine_ls_R_factor_all 0.0319
_refine_ls_R_factor_gt 0.0308
_refine_ls_shift/su_max 0.002
_refine_ls_shift/su_mean 0.000
_refine_ls_structure_factor_coef Fsqd
_refine_ls_weighting_details 'calc w=1/[\s^2^(Fo^2^)+(0.0589P)^2^+0.6625P] where P=(Fo^2^+2Fc^2^)/3'
_refine_ls_weighting_scheme calc
_refine_ls_wR_factor_gt 0.0935
_refine_ls_wR_factor_ref 0.0944
_reflns_number_gt 3455
_reflns_number_total 3554
_reflns_threshold_expression >2sigma(I)
_cod_data_source_file c9ob00715f2.cif
_cod_data_source_block Compound26
_cod_depositor_comments
;
The following automatic conversions were performed:

'_symmetry_cell_setting' value 'Monoclinic' changed to 'monoclinic'
according to
/home/data/users/saulius/crontab/automatic-downloads/rss-feeds/RSC/lib/dictionaries/cif_core.dic
dictionary named 'cif_core.dic' version 2.4.2 from 2011-04-26.

Automatic conversion script
Id: cif_fix_values 4973 2017-02-22 13:04:09Z antanas 

 Adding full bibliography for 7156840--7156850.cif.
;
_cod_original_sg_symbol_H-M P2(1)
_cod_database_code 7156850

loop_
_symmetry_equiv_pos_as_xyz
'x, y, z'
'-x, y+1/2, -z'

loop_
_atom_site_label
_atom_site_type_symbol
_atom_site_fract_x
_atom_site_fract_y
_atom_site_fract_z
_atom_site_U_iso_or_equiv
_atom_site_adp_type
_atom_site_occupancy
_atom_site_symmetry_multiplicity
_atom_site_calc_flag
_atom_site_refinement_flags
C13 C 0.8588(5) 0.2448(5) 0.2983(4) 0.0340(9) Uani 1 1 d .
I1 I 1.07684(3) 0.36282(4) 0.52861(3) 0.05462(13) Uani 1 1 d .
P1 P 0.78832(11) 0.11936(11) 0.17398(10) 0.0284(2) Uani 1 1 d .
C14 C 0.9993(5) 0.2410(5) 0.3670(4) 0.0363(9) Uani 1 1 d .
O1 O 0.8468(3) -0.0197(3) 0.2124(3) 0.0372(7) Uani 1 1 d .
C1 C 0.8295(5) 0.1765(5) 0.0356(4) 0.0335(9) Uani 1 1 d .
C15 C 1.1174(6) 0.1512(6) 0.3461(5) 0.0527(13) Uani 1 1 d .
H9A H 1.1516 0.0879 0.4154 0.063 Uiso 1 1 calc R
H9B H 1.0789 0.0996 0.2691 0.063 Uiso 1 1 calc R
C6 C 0.9257(5) 0.2820(5) 0.0360(5) 0.0444(11) Uani 1 1 d .
H6 H 0.9650 0.3330 0.1086 0.053 Uiso 1 1 calc R
C2 C 0.7722(7) 0.1003(6) -0.0728(5) 0.0551(14) Uani 1 1 d .
H2 H 0.7052 0.0319 -0.0757 0.066 Uiso 1 1 calc R
C5 C 0.9628(6) 0.3109(6) -0.0708(6) 0.0545(13) Uani 1 1 d .
H5 H 1.0243 0.3834 -0.0707 0.065 Uiso 1 1 calc R
C4 C 0.9090(7) 0.2327(8) -0.1781(5) 0.0638(17) Uani 1 1 d .
H4 H 0.9355 0.2516 -0.2495 0.077 Uiso 1 1 calc R
C3 C 0.8177(8) 0.1286(8) -0.1784(5) 0.0693(17) Uani 1 1 d .
H3 H 0.7842 0.0747 -0.2498 0.083 Uiso 1 1 calc R
F1 F 1.2281(5) 0.2302(6) 0.3383(6) 0.1035(17) Uani 1 1 d .
C7 C 0.5936(5) 0.1221(4) 0.1338(4) 0.0317(8) Uani 1 1 d .
C11 C 0.3552(6) 0.2178(7) 0.0413(6) 0.0607(15) Uani 1 1 d .
H12 H 0.2968 0.2880 -0.0022 0.073 Uiso 1 1 calc R
C12 C 0.5079(5) 0.2242(5) 0.0668(5) 0.0453(11) Uani 1 1 d .
H11 H 0.5496 0.2973 0.0381 0.054 Uiso 1 1 calc R
C8 C 0.5280(6) 0.0113(6) 0.1738(5) 0.0484(12) Uani 1 1 d .
H15 H 0.5852 -0.0588 0.2188 0.058 Uiso 1 1 calc R
C10 C 0.2949(6) 0.1103(8) 0.0801(7) 0.0625(16) Uani 1 1 d .
H13 H 0.1947 0.1063 0.0617 0.075 Uiso 1 1 calc R
C9 C 0.3793(7) 0.0058(7) 0.1468(7) 0.0651(16) Uani 1 1 d .
H14 H 0.3361 -0.0678 0.1733 0.078 Uiso 1 1 calc R
C16 C 0.7556(5) 0.3474(8) 0.3176(5) 0.0645(18) Uani 1 1 d .
C21 C 0.6661(8) 0.3351(11) 0.3857(7) 0.085(3) Uani 1 1 d .
C17 C 0.7617(10) 0.4858(8) 0.2516(7) 0.083(2) Uani 1 1 d .
H17 H 0.8267 0.5012 0.2068 0.100 Uiso 1 1 calc R
C18 C 0.6650(14) 0.5840(10) 0.2635(10) 0.122(4) Uani 1 1 d .
H21 H 0.6581 0.6672 0.2229 0.147 Uiso 1 1 calc R
C20 C 0.5723(10) 0.4431(12) 0.4003(11) 0.108(4) Uani 1 1 d .
H19 H 0.5122 0.4334 0.4505 0.129 Uiso 1 1 calc R
C19 C 0.5760(12) 0.5524(17) 0.3409(12) 0.119(4) Uani 1 1 d .
H22 H 0.5129 0.6205 0.3487 0.143 Uiso 1 1 calc R
C22 C 0.6701(9) 0.2127(10) 0.4487(8) 0.086(2) Uani 1 1 d .
H25A H 0.6659 0.1388 0.3918 0.129 Uiso 1 1 calc R
H25B H 0.5887 0.2077 0.4803 0.129 Uiso 1 1 calc R
H25C H 0.7585 0.2073 0.5175 0.129 Uiso 1 1 calc R

loop_
_atom_site_aniso_label
_atom_site_aniso_U_11
_atom_site_aniso_U_22
_atom_site_aniso_U_33
_atom_site_aniso_U_23
_atom_site_aniso_U_13
_atom_site_aniso_U_12
C13 0.033(2) 0.039(2) 0.029(2) -0.0039(17) 0.0081(18) -0.0037(18)
I1 0.04915(19) 0.0600(2) 0.04612(19) -0.01904(16) 0.00211(13) -0.00489(18)
P1 0.0298(5) 0.0301(5) 0.0257(5) 0.0001(4) 0.0091(4) 0.0011(4)
C14 0.038(2) 0.039(2) 0.032(2) -0.0083(18) 0.0109(19) -0.0030(18)
O1 0.0460(17) 0.0340(15) 0.0313(16) 0.0040(12) 0.0115(14) 0.0060(14)
C1 0.033(2) 0.041(2) 0.027(2) 0.0065(17) 0.0086(17) 0.0059(18)
C15 0.045(3) 0.057(3) 0.052(3) -0.015(2) 0.008(2) 0.002(2)
C6 0.032(2) 0.052(3) 0.048(3) 0.008(2) 0.012(2) 0.001(2)
C2 0.073(4) 0.059(3) 0.032(2) 0.000(2) 0.012(3) -0.011(3)
C5 0.041(3) 0.070(3) 0.062(3) 0.024(3) 0.030(2) 0.005(2)
C4 0.061(4) 0.100(5) 0.040(3) 0.018(3) 0.031(3) 0.019(3)
C3 0.085(4) 0.090(5) 0.037(3) 0.001(3) 0.025(3) 0.004(4)
F1 0.060(2) 0.130(4) 0.138(4) -0.041(3) 0.056(3) -0.023(2)
C7 0.034(2) 0.034(2) 0.027(2) -0.0052(16) 0.0098(16) -0.0046(18)
C11 0.038(3) 0.062(3) 0.075(4) -0.018(3) 0.007(3) 0.011(3)
C12 0.039(3) 0.043(3) 0.052(3) -0.002(2) 0.010(2) 0.001(2)
C8 0.045(3) 0.048(3) 0.051(3) 0.003(2) 0.013(2) -0.008(2)
C10 0.032(3) 0.081(4) 0.076(4) -0.019(3) 0.018(3) -0.003(3)
C9 0.052(3) 0.074(4) 0.076(4) -0.008(3) 0.030(3) -0.022(3)
C16 0.043(2) 0.083(4) 0.054(3) -0.045(3) -0.004(2) 0.027(3)
C21 0.065(4) 0.128(9) 0.059(4) -0.034(5) 0.013(3) 0.001(5)
C17 0.094(6) 0.074(4) 0.067(4) -0.015(4) 0.002(4) 0.038(4)
C18 0.174(11) 0.071(5) 0.094(6) -0.001(5) 0.000(7) 0.041(6)
C20 0.071(5) 0.112(7) 0.114(8) -0.039(6) -0.011(5) 0.041(5)
C19 0.094(7) 0.166(12) 0.105(7) -0.061(8) 0.041(6) 0.011(7)
C22 0.084(5) 0.106(6) 0.074(5) -0.023(5) 0.035(4) -0.003(5)

loop_
_atom_type_symbol
_atom_type_description
_atom_type_scat_dispersion_real
_atom_type_scat_dispersion_imag
_atom_type_scat_source
C C 0.0033 0.0016 'International Tables Vol C Tables 4.2.6.8 and 6.1.1.4'
H H 0.0000 0.0000 'International Tables Vol C Tables 4.2.6.8 and 6.1.1.4'
O O 0.0106 0.0060 'International Tables Vol C Tables 4.2.6.8 and 6.1.1.4'
F F 0.0171 0.0103 'International Tables Vol C Tables 4.2.6.8 and 6.1.1.4'
P P 0.1023 0.0942 'International Tables Vol C Tables 4.2.6.8 and 6.1.1.4'
I I -0.4742 1.8119 'International Tables Vol C Tables 4.2.6.8 and 6.1.1.4'

loop_
_geom_angle_atom_site_label_1
_geom_angle_atom_site_label_2
_geom_angle_atom_site_label_3
_geom_angle
C14 C13 C16 123.1(4)
C14 C13 P1 119.4(3)
C16 C13 P1 117.5(3)
O1 P1 C7 111.13(19)
O1 P1 C1 111.60(19)
C7 P1 C1 105.9(2)
O1 P1 C13 112.5(2)
C7 P1 C13 107.24(19)
C1 P1 C13 108.1(2)
C13 C14 C15 127.4(4)
C13 C14 I1 120.4(3)
C15 C14 I1 112.2(3)
C2 C1 C6 119.5(4)
C2 C1 P1 116.5(4)
C6 C1 P1 123.7(4)
F1 C15 C14 109.0(5)
C5 C6 C1 120.2(5)
C1 C2 C3 118.7(6)
C6 C5 C4 120.4(5)
C3 C4 C5 119.6(5)
C4 C3 C2 121.4(6)
C12 C7 C8 119.2(4)
C12 C7 P1 124.0(3)
C8 C7 P1 116.9(4)
C10 C11 C12 120.0(6)
C7 C12 C11 119.7(5)
C9 C8 C7 120.4(5)
C11 C10 C9 121.2(5)
C8 C9 C10 119.5(6)
C21 C16 C13 127.7(8)
C21 C16 C17 118.7(7)
C13 C16 C17 113.6(5)
C16 C21 C22 116.7(8)
C16 C21 C20 123.1(11)
C22 C21 C20 120.2(9)
C18 C17 C16 116.1(9)
C17 C18 C19 117.3(10)
C19 C20 C21 116.4(13)
C20 C19 C18 128.3(12)

loop_
_geom_bond_atom_site_label_1
_geom_bond_atom_site_label_2
_geom_bond_distance
C13 C14 1.341(7)
C13 C16 1.485(6)
C13 P1 1.827(4)
I1 C14 2.106(4)
P1 O1 1.494(3)
P1 C7 1.800(4)
P1 C1 1.803(4)
C14 C15 1.520(7)
C1 C2 1.388(7)
C1 C6 1.396(7)
C15 F1 1.350(7)
C6 C5 1.379(8)
C2 C3 1.410(8)
C5 C4 1.386(10)
C4 C3 1.354(10)
C7 C12 1.372(7)
C7 C8 1.404(7)
C11 C10 1.345(10)
C11 C12 1.419(7)
C8 C9 1.379(8)
C10 C9 1.382(10)
C16 C21 1.325(10)
C16 C17 1.560(12)
C21 C22 1.391(13)
C21 C20 1.441(11)
C17 C18 1.382(12)
C18 C19 1.433(18)
C20 C19 1.272(17)
